data_1552065
loop_
_publ_author_name
'Gang Liu'
'Morgan E. Shirley'
'Khoi N. Van'
'Rae Lynn McFarlin'
'Daniel Romo'

_publ_section_title
;
 Rapid assembly of complex cyclopentanes employing chiral,
 alpha,beta-unsaturated acylammonium intermediates
;
_journal_name_full 'Nature Chemistry'
_journal_page_first 1049
_journal_page_last 1057
_journal_paper_doi 10.1038/nchem.1788
_journal_volume 5
_journal_year 2013
_chemical_formula_sum 'C12 H16 O6'
_chemical_formula_weight 256.25
_space_group_IT_number 2
_space_group_name_Hall '-P 1'
_space_group_name_H-M_alt 'P -1'
_symmetry_cell_setting triclinic
_symmetry_space_group_name_H-M 'P -1'
_atom_sites_solution_hydrogens geom
_atom_sites_solution_primary direct
_atom_sites_solution_secondary difmap
_cell_angle_alpha 102.611(7)
_cell_angle_beta 90.215(7)
_cell_angle_gamma 106.979(7)
_cell_formula_units_Z 2
_cell_length_a 6.891(4)
_cell_length_b 9.592(6)
_cell_length_c 10.273(7)
_cell_measurement_reflns_used 1001
_cell_measurement_temperature 110(2)
_cell_measurement_theta_max 28.62
_cell_measurement_theta_min 2.69
_cell_volume 632.1(7)
_computing_cell_refinement
; 
  APEX-II(BRUKER-NONIUS, 2003) 
;
_computing_data_collection 'APEX-II (BRUKER-NONIUS, 2003)'
_computing_data_reduction APEX-II
_computing_molecular_graphics 'X-SEED (Barbour, 2001)'
_computing_publication_material 'Bruker SHELXTL'
_computing_structure_refinement 'SHELXL-97 (Sheldrick, 2008)'
_computing_structure_solution 'SHELXS-97 (Sheldrick, 2008)'
_diffrn_ambient_temperature 110(2)
_diffrn_measured_fraction_theta_full 0.986
_diffrn_measured_fraction_theta_max 0.986
_diffrn_measurement_device_type 'APEX II'
_diffrn_measurement_method 'omega scans'
_diffrn_radiation_monochromator graphite
_diffrn_radiation_source 'fine-focus sealed tube'
_diffrn_radiation_type MoK\a
_diffrn_radiation_wavelength 0.71073
_diffrn_reflns_av_R_equivalents 0.0265
_diffrn_reflns_av_sigmaI/netI 0.0289
_diffrn_reflns_limit_h_max 8
_diffrn_reflns_limit_h_min -8
_diffrn_reflns_limit_k_max 12
_diffrn_reflns_limit_k_min -12
_diffrn_reflns_limit_l_max 13
_diffrn_reflns_limit_l_min -13
_diffrn_reflns_number 7210
_diffrn_reflns_theta_full 27.50
_diffrn_reflns_theta_max 27.50
_diffrn_reflns_theta_min 2.69
_diffrn_standards_decay_% 0
_diffrn_standards_interval_count 0
_diffrn_standards_number 0
_exptl_absorpt_coefficient_mu 0.109
_exptl_absorpt_correction_T_max 0.9860
_exptl_absorpt_correction_T_min 0.9397
_exptl_absorpt_correction_type multi-scan
_exptl_absorpt_process_details 'SADABS; (Sheldrick, 2006)'
_exptl_crystal_colour colorless
_exptl_crystal_density_diffrn 1.346
_exptl_crystal_density_method 'not measured'
_exptl_crystal_description block
_exptl_crystal_F_000 272
_exptl_crystal_size_max 0.58
_exptl_crystal_size_mid 0.35
_exptl_crystal_size_min 0.13
_refine_diff_density_max 0.289
_refine_diff_density_min -0.209
_refine_diff_density_rms 0.039
_refine_ls_extinction_method none
_refine_ls_goodness_of_fit_ref 1.060
_refine_ls_hydrogen_treatment constr
_refine_ls_matrix_type full
_refine_ls_number_parameters 167
_refine_ls_number_reflns 2858
_refine_ls_number_restraints 0
_refine_ls_restrained_S_all 1.060
_refine_ls_R_factor_all 0.0436
_refine_ls_R_factor_gt 0.0371
_refine_ls_shift/su_max 0.000
_refine_ls_shift/su_mean 0.000
_refine_ls_structure_factor_coef Fsqd
_refine_ls_weighting_details 'calc w=1/[\s^2^(Fo^2^)+(0.0463P)^2^+0.1226P] where P=(Fo^2^+2Fc^2^)/3'
_refine_ls_weighting_scheme calc
_refine_ls_wR_factor_gt 0.0938
_refine_ls_wR_factor_ref 0.0978
_reflns_number_gt 2434
_reflns_number_total 2858
_reflns_threshold_expression >2sigma(I)
_cod_data_source_file nchem.1788-s3.cif
_cod_data_source_block drb
_cod_depositor_comments
;
The following automatic conversions were performed:

data item '_symmetry_cell_setting' value 'Triclinic' was changed to
'triclinic' in accordance with the built-in table derived from the
CIF Core dictionary named 'cif_core.dic' version 2.4.5 last updated
on 2014-11-21.

Automatic conversion script
Id: cif_fix_values 6909 2019-04-08 15:41:33Z antanas 
;
_cod_original_sg_symbol_H-M P-1
_cod_database_code 1552065

loop_
_symmetry_equiv_pos_as_xyz
'x, y, z'
'-x, -y, -z'

loop_
_atom_site_label
_atom_site_type_symbol
_atom_site_fract_x
_atom_site_fract_y
_atom_site_fract_z
_atom_site_U_iso_or_equiv
_atom_site_adp_type
_atom_site_occupancy
_atom_site_symmetry_multiplicity
_atom_site_calc_flag
_atom_site_refinement_flags
_atom_site_disorder_assembly
_atom_site_disorder_group
C1 C 0.90810(18) 0.09861(13) 0.68328(12) 0.0233(2) Uani 1 1 d . . .
H1A H 1.0128 0.0485 0.6504 0.028 Uiso 1 1 calc R . .
C2 C 0.98254(17) 0.26775(12) 0.67760(11) 0.0203(2) Uani 1 1 d . . .
C3 C 0.87762(18) 0.34558(13) 0.79127(11) 0.0240(2) Uani 1 1 d . . .
H3A H 0.9597 0.4513 0.8259 0.029 Uiso 1 1 calc R . .
H3B H 0.7410 0.3432 0.7587 0.029 Uiso 1 1 calc R . .
C4 C 0.86101(18) 0.25864(15) 0.89937(12) 0.0276(3) Uani 1 1 d . . .
C5 C 0.88436(18) 0.10417(14) 0.83332(12) 0.0271(3) Uani 1 1 d . . .
H5A H 0.7770 0.0170 0.8529 0.033 Uiso 1 1 calc R . .
C6 C 0.70326(19) 0.01466(14) 0.60502(13) 0.0307(3) Uani 1 1 d . . .
H6A H 0.6583 -0.0881 0.6174 0.046 Uiso 1 1 calc R . .
H6B H 0.7175 0.0126 0.5098 0.046 Uiso 1 1 calc R . .
H6C H 0.6026 0.0656 0.6376 0.046 Uiso 1 1 calc R . .
C7 C 0.6997(2) 0.27079(19) 0.99492(14) 0.0406(4) Uani 1 1 d . . .
H7A H 0.7238 0.3759 1.0407 0.061 Uiso 1 1 calc R . .
H7B H 0.7041 0.2118 1.0611 0.061 Uiso 1 1 calc R . .
H7C H 0.5659 0.2326 0.9455 0.061 Uiso 1 1 calc R . .
C8 C 1.07842(19) 0.15574(15) 0.92413(13) 0.0311(3) Uani 1 1 d . . .
C9 C 1.21490(17) 0.32974(13) 0.69731(11) 0.0215(2) Uani 1 1 d . . .
C10 C 1.4893(2) 0.54762(15) 0.70176(16) 0.0357(3) Uani 1 1 d . . .
H10A H 1.5144 0.6463 0.6814 0.054 Uiso 1 1 calc R . .
H10B H 1.5532 0.4866 0.6372 0.054 Uiso 1 1 calc R . .
H10C H 1.5471 0.5596 0.7923 0.054 Uiso 1 1 calc R . .
C11 C 0.91862(18) 0.28913(13) 0.54197(12) 0.0237(2) Uani 1 1 d . . .
C12 C 0.9766(2) 0.24876(16) 0.31252(12) 0.0348(3) Uani 1 1 d . . .
H12A H 1.0767 0.2228 0.2519 0.052 Uiso 1 1 calc R . .
H12B H 0.9754 0.3509 0.3135 0.052 Uiso 1 1 calc R . .
H12C H 0.8414 0.1786 0.2817 0.052 Uiso 1 1 calc R . .
O1 O 1.06532(13) 0.29653(11) 0.97597(9) 0.0334(2) Uani 1 1 d . . .
O2 O 1.20540(14) 0.10441(12) 0.95395(11) 0.0415(3) Uani 1 1 d . . .
O3 O 1.32922(13) 0.26003(9) 0.71257(9) 0.0291(2) Uani 1 1 d . . .
O4 O 1.27258(13) 0.47450(9) 0.69355(9) 0.0282(2) Uani 1 1 d . . .
O5 O 0.78493(15) 0.33976(12) 0.52232(9) 0.0388(3) Uani 1 1 d . . .
O6 O 1.03075(13) 0.23991(9) 0.44654(8) 0.0268(2) Uani 1 1 d . . .

loop_
_atom_site_aniso_label
_atom_site_aniso_U_11
_atom_site_aniso_U_22
_atom_site_aniso_U_33
_atom_site_aniso_U_23
_atom_site_aniso_U_13
_atom_site_aniso_U_12
C1 0.0233(6) 0.0217(5) 0.0259(6) 0.0072(4) -0.0020(4) 0.0070(4)
C2 0.0220(5) 0.0218(5) 0.0193(5) 0.0059(4) 0.0007(4) 0.0093(4)
C3 0.0221(6) 0.0268(6) 0.0233(6) 0.0041(5) 0.0023(4) 0.0087(5)
C4 0.0190(6) 0.0393(7) 0.0213(6) 0.0068(5) -0.0021(4) 0.0041(5)
C5 0.0217(6) 0.0319(6) 0.0284(6) 0.0148(5) -0.0012(5) 0.0032(5)
C6 0.0278(6) 0.0296(6) 0.0313(7) 0.0048(5) -0.0064(5) 0.0051(5)
C7 0.0265(7) 0.0629(10) 0.0269(7) 0.0082(6) 0.0055(5) 0.0063(6)
C8 0.0225(6) 0.0422(7) 0.0290(6) 0.0204(6) -0.0003(5) 0.0016(5)
C9 0.0245(6) 0.0231(5) 0.0186(5) 0.0057(4) 0.0028(4) 0.0091(4)
C10 0.0253(7) 0.0274(6) 0.0534(9) 0.0107(6) 0.0096(6) 0.0051(5)
C11 0.0270(6) 0.0239(6) 0.0233(6) 0.0082(5) 0.0017(5) 0.0100(5)
C12 0.0506(8) 0.0391(7) 0.0202(6) 0.0106(5) 0.0022(5) 0.0192(6)
O1 0.0227(4) 0.0462(6) 0.0264(5) 0.0087(4) -0.0051(3) 0.0026(4)
O2 0.0250(5) 0.0561(6) 0.0499(6) 0.0350(5) -0.0032(4) 0.0056(4)
O3 0.0243(4) 0.0291(5) 0.0389(5) 0.0134(4) 0.0021(4) 0.0113(4)
O4 0.0241(4) 0.0230(4) 0.0397(5) 0.0104(4) 0.0049(4) 0.0080(3)
O5 0.0424(6) 0.0592(6) 0.0314(5) 0.0191(5) 0.0056(4) 0.0340(5)
O6 0.0354(5) 0.0315(5) 0.0190(4) 0.0071(3) 0.0028(3) 0.0173(4)

loop_
_atom_type_symbol
_atom_type_description
_atom_type_scat_dispersion_real
_atom_type_scat_dispersion_imag
_atom_type_scat_source
C C 0.0033 0.0016 'International Tables Vol C Tables 4.2.6.8 and 6.1.1.4'
H H 0.0000 0.0000 'International Tables Vol C Tables 4.2.6.8 and 6.1.1.4'
O O 0.0106 0.0060 'International Tables Vol C Tables 4.2.6.8 and 6.1.1.4'

loop_
_geom_angle_atom_site_label_1
_geom_angle_atom_site_label_2
_geom_angle_atom_site_label_3
_geom_angle
_geom_angle_site_symmetry_1
_geom_angle_site_symmetry_3
C6 C1 C5 109.34(10) . .
C6 C1 C2 112.57(9) . .
C5 C1 C2 103.56(9) . .
C6 C1 H1A 110.4 . .
C5 C1 H1A 110.4 . .
C2 C1 H1A 110.4 . .
C9 C2 C11 107.45(9) . .
C9 C2 C3 112.15(9) . .
C11 C2 C3 110.86(10) . .
C9 C2 C1 111.06(9) . .
C11 C2 C1 111.11(9) . .
C3 C2 C1 104.27(10) . .
C4 C3 C2 105.91(10) . .
C4 C3 H3A 110.6 . .
C2 C3 H3A 110.6 . .
C4 C3 H3B 110.6 . .
C2 C3 H3B 110.6 . .
H3A C3 H3B 108.7 . .
C7 C4 C3 116.40(11) . .
C7 C4 O1 110.06(11) . .
C3 C4 O1 110.77(10) . .
C7 C4 C5 120.45(12) . .
C3 C4 C5 107.13(10) . .
O1 C4 C5 88.59(9) . .
C8 C5 C1 117.03(10) . .
C8 C5 C4 84.68(10) . .
C1 C5 C4 107.60(10) . .
C8 C5 H5A 114.6 . .
C1 C5 H5A 114.6 . .
C4 C5 H5A 114.6 . .
C1 C6 H6A 109.5 . .
C1 C6 H6B 109.5 . .
H6A C6 H6B 109.5 . .
C1 C6 H6C 109.5 . .
H6A C6 H6C 109.5 . .
H6B C6 H6C 109.5 . .
C4 C7 H7A 109.5 . .
C4 C7 H7B 109.5 . .
H7A C7 H7B 109.5 . .
C4 C7 H7C 109.5 . .
H7A C7 H7C 109.5 . .
H7B C7 H7C 109.5 . .
O2 C8 O1 126.70(12) . .
O2 C8 C5 137.87(14) . .
O1 C8 C5 95.38(10) . .
O3 C9 O4 124.76(11) . .
O3 C9 C2 125.87(11) . .
O4 C9 C2 109.37(9) . .
O4 C10 H10A 109.5 . .
O4 C10 H10B 109.5 . .
H10A C10 H10B 109.5 . .
O4 C10 H10C 109.5 . .
H10A C10 H10C 109.5 . .
H10B C10 H10C 109.5 . .
O5 C11 O6 124.16(11) . .
O5 C11 C2 125.19(11) . .
O6 C11 C2 110.63(10) . .
O6 C12 H12A 109.5 . .
O6 C12 H12B 109.5 . .
H12A C12 H12B 109.5 . .
O6 C12 H12C 109.5 . .
H12A C12 H12C 109.5 . .
H12B C12 H12C 109.5 . .
C8 O1 C4 91.10(9) . .
C9 O4 C10 116.33(9) . .
C11 O6 C12 115.23(10) . .

loop_
_geom_bond_atom_site_label_1
_geom_bond_atom_site_label_2
_geom_bond_distance
_geom_bond_site_symmetry_2
C1 C6 1.5272(17) .
C1 C5 1.5415(19) .
C1 C2 1.5667(18) .
C1 H1A 1.0000 .
C2 C9 1.5321(18) .
C2 C11 1.5331(17) .
C2 C3 1.5442(17) .
C3 C4 1.5137(18) .
C3 H3A 0.9900 .
C3 H3B 0.9900 .
C4 C7 1.4988(19) .
C4 O1 1.5171(16) .
C4 C5 1.544(2) .
C5 C8 1.5186(18) .
C5 H5A 1.0000 .
C6 H6A 0.9800 .
C6 H6B 0.9800 .
C6 H6C 0.9800 .
C7 H7A 0.9800 .
C7 H7B 0.9800 .
C7 H7C 0.9800 .
C8 O2 1.1905(16) .
C8 O1 1.3687(19) .
C9 O3 1.2021(14) .
C9 O4 1.3374(16) .
C10 O4 1.4460(17) .
C10 H10A 0.9800 .
C10 H10B 0.9800 .
C10 H10C 0.9800 .
C11 O5 1.1950(15) .
C11 O6 1.3408(15) .
C12 O6 1.4518(16) .
C12 H12A 0.9800 .
C12 H12B 0.9800 .
C12 H12C 0.9800 .

loop_
_geom_torsion_atom_site_label_1
_geom_torsion_atom_site_label_2
_geom_torsion_atom_site_label_3
_geom_torsion_atom_site_label_4
_geom_torsion
_geom_torsion_site_symmetry_1
_geom_torsion_site_symmetry_2
_geom_torsion_site_symmetry_3
_geom_torsion_site_symmetry_4
C6 C1 C2 C9 -153.96(10) . . . .
C5 C1 C2 C9 88.05(11) . . . .
C6 C1 C2 C11 -34.42(13) . . . .
C5 C1 C2 C11 -152.40(10) . . . .
C6 C1 C2 C3 85.06(12) . . . .
C5 C1 C2 C3 -32.93(11) . . . .
C9 C2 C3 C4 -87.74(11) . . . .
C11 C2 C3 C4 152.15(10) . . . .
C1 C2 C3 C4 32.51(11) . . . .
C2 C3 C4 C7 -157.32(11) . . . .
C2 C3 C4 O1 75.97(12) . . . .
C2 C3 C4 C5 -19.15(12) . . . .
C6 C1 C5 C8 168.31(11) . . . .
C2 C1 C5 C8 -71.48(13) . . . .
C6 C1 C5 C4 -98.68(11) . . . .
C2 C1 C5 C4 21.53(11) . . . .
C7 C4 C5 C8 -108.99(13) . . . .
C3 C4 C5 C8 114.88(10) . . . .
O1 C4 C5 C8 3.56(8) . . . .
C7 C4 C5 C1 134.31(12) . . . .
C3 C4 C5 C1 -1.82(12) . . . .
O1 C4 C5 C1 -113.14(9) . . . .
C1 C5 C8 O2 -79.72(19) . . . .
C4 C5 C8 O2 173.23(17) . . . .
C1 C5 C8 O1 103.09(11) . . . .
C4 C5 C8 O1 -3.97(9) . . . .
C11 C2 C9 O3 -120.26(12) . . . .
C3 C2 C9 O3 117.66(13) . . . .
C1 C2 C9 O3 1.44(16) . . . .
C11 C2 C9 O4 59.07(11) . . . .
C3 C2 C9 O4 -63.00(12) . . . .
C1 C2 C9 O4 -179.22(9) . . . .
C9 C2 C11 O5 -132.88(13) . . . .
C3 C2 C11 O5 -10.01(17) . . . .
C1 C2 C11 O5 105.45(14) . . . .
C9 C2 C11 O6 48.51(12) . . . .
C3 C2 C11 O6 171.37(9) . . . .
C1 C2 C11 O6 -73.17(12) . . . .
O2 C8 O1 C4 -173.63(13) . . . .
C5 C8 O1 C4 4.02(9) . . . .
C7 C4 O1 C8 118.12(12) . . . .
C3 C4 O1 C8 -111.74(11) . . . .
C5 C4 O1 C8 -3.94(9) . . . .
O3 C9 O4 C10 3.33(17) . . . .
C2 C9 O4 C10 -176.02(10) . . . .
O5 C11 O6 C12 -1.25(18) . . . .
C2 C11 O6 C12 177.38(10) . . . .
